data_7026354
loop_
_publ_author_name
'Ji, Changchun'
'Huang, Liangfang'
'Li, Jing'
'Zheng, Hegen'
'Li, Yizhi'
'Guo, Zijian'

_publ_section_title
;
 Solvothermal syntheses, structures, and physical properties of four new
 coordination compounds constructed from a bent dicarboxylate ligand.
;
_journal_issue 35
_journal_name_full 'Dalton transactions (Cambridge, England : 2003)'
_journal_page_first 8240
_journal_page_last 8247
_journal_paper_doi 10.1039/c0dt00352b
_journal_volume 39
_journal_year 2010
_chemical_formula_moiety 'C27 H16 F6 N2 Ni O4'
_chemical_formula_sum 'C27 H16 F6 N2 Ni O4'
_chemical_formula_weight 605.13
_chemical_name_systematic
;
?
;
_space_group_IT_number 2
_symmetry_cell_setting triclinic
_symmetry_space_group_name_Hall '-P 1'
_symmetry_space_group_name_H-M 'P -1'
_atom_sites_solution_hydrogens geom
_atom_sites_solution_primary direct
_atom_sites_solution_secondary difmap
_audit_creation_method SHELXL-97
_cell_angle_alpha 82.824(3)
_cell_angle_beta 74.649(4)
_cell_angle_gamma 71.770(4)
_cell_formula_units_Z 2
_cell_length_a 8.2819(14)
_cell_length_b 11.300(2)
_cell_length_c 14.848(3)
_cell_measurement_reflns_used 1593
_cell_measurement_temperature 291(2)
_cell_measurement_theta_max 23.06
_cell_measurement_theta_min 2.78
_cell_volume 1271.4(4)
_computing_cell_refinement SMART
_computing_data_collection 'SMART (Bruker, 2000)'
_computing_data_reduction 'SAINT (Bruker, 2000)'
_computing_molecular_graphics SHELXTL
_computing_publication_material SHELXTL
_computing_structure_refinement SHELXTL
_computing_structure_solution 'SHELXTL (Bruker, 2000)'
_diffrn_ambient_temperature 291(2)
_diffrn_measured_fraction_theta_full 0.973
_diffrn_measured_fraction_theta_max 0.973
_diffrn_measurement_device_type 'Bruker Smart Apex CCD'
_diffrn_measurement_method 'phi and omega scans'
_diffrn_radiation_monochromator graphite
_diffrn_radiation_source 'fine-focus sealed tube'
_diffrn_radiation_type MoK\a
_diffrn_radiation_wavelength 0.71073
_diffrn_reflns_av_R_equivalents 0.0236
_diffrn_reflns_av_sigmaI/netI 0.0701
_diffrn_reflns_limit_h_max 10
_diffrn_reflns_limit_h_min -9
_diffrn_reflns_limit_k_max 13
_diffrn_reflns_limit_k_min -13
_diffrn_reflns_limit_l_max 13
_diffrn_reflns_limit_l_min -18
_diffrn_reflns_number 6904
_diffrn_reflns_theta_full 26.00
_diffrn_reflns_theta_max 26.00
_diffrn_reflns_theta_min 1.90
_exptl_absorpt_coefficient_mu 0.845
_exptl_absorpt_correction_T_max 0.830
_exptl_absorpt_correction_T_min 0.784
_exptl_absorpt_correction_type multi-scan
_exptl_absorpt_process_details 'SADABS; Bruker, 2000'
_exptl_crystal_colour green
_exptl_crystal_density_diffrn 1.581
_exptl_crystal_density_method 'not measured'
_exptl_crystal_description rhombohedra
_exptl_crystal_F_000 612
_exptl_crystal_size_max 0.30
_exptl_crystal_size_mid 0.24
_exptl_crystal_size_min 0.22
_refine_diff_density_max 0.423
_refine_diff_density_min -0.313
_refine_diff_density_rms 0.059
_refine_ls_extinction_method none
_refine_ls_goodness_of_fit_ref 1.009
_refine_ls_hydrogen_treatment constr
_refine_ls_matrix_type full
_refine_ls_number_parameters 344
_refine_ls_number_reflns 4879
_refine_ls_number_restraints 0
_refine_ls_restrained_S_all 1.009
_refine_ls_R_factor_all 0.0899
_refine_ls_R_factor_gt 0.0593
_refine_ls_shift/su_max 0.000
_refine_ls_shift/su_mean 0.000
_refine_ls_structure_factor_coef Fsqd
_refine_ls_weighting_details 'calc w=1/[\s^2^(Fo^2^)+(0.0597P)^2^+0.4946P] where P=(Fo^2^+2Fc^2^)/3'
_refine_ls_weighting_scheme calc
_refine_ls_wR_factor_gt 0.1190
_refine_ls_wR_factor_ref 0.1253
_reflns_number_gt 3452
_reflns_number_total 4879
_reflns_threshold_expression >2sigma(I)
_cod_data_source_file c0dt00352b.txt
_cod_data_source_block 81118cm
_cod_depositor_comments
;
The following automatic conversions were performed:

'_symmetry_cell_setting' value 'Triclinic' changed to 'triclinic'
according to /home/saulius/struct/CIF-dictionaries/cif_core.dic
dictionary named 'cif_core.dic' version 2.4.2 from 2011-04-26.

Automatic conversion script
Id: cif_fix_values 1891 2012-01-12 08:04:46Z andrius 
;
_cod_original_sg_symbol_H-M 'P-1 '
_cod_database_code 7026354

loop_
_symmetry_equiv_pos_as_xyz
'x, y, z'
'-x, -y, -z'

loop_
_atom_site_label
_atom_site_type_symbol
_atom_site_fract_x
_atom_site_fract_y
_atom_site_fract_z
_atom_site_U_iso_or_equiv
_atom_site_adp_type
_atom_site_occupancy
_atom_site_symmetry_multiplicity
_atom_site_calc_flag
_atom_site_refinement_flags
_atom_site_disorder_group
C1 C 0.7010(5) 0.6582(3) 0.7661(2) 0.0348(7) Uani 1 1 d . .
C2 C 0.6151(4) 0.6925(3) 0.6858(2) 0.0331(7) Uani 1 1 d . .
C3 C 0.7109(5) 0.6986(4) 0.5946(3) 0.0421(8) Uani 1 1 d . .
H3 H 0.8318 0.6814 0.5825 0.051 Uiso 1 1 calc R .
C4 C 0.6304(5) 0.7295(4) 0.5216(3) 0.0443(9) Uani 1 1 d . .
H4 H 0.6973 0.7355 0.4610 0.053 Uiso 1 1 calc R .
C5 C 0.4519(4) 0.7518(3) 0.5364(2) 0.0370(8) Uani 1 1 d . .
C6 C 0.3561(5) 0.7456(4) 0.6277(3) 0.0419(9) Uani 1 1 d . .
H6 H 0.2353 0.7614 0.6402 0.050 Uiso 1 1 calc R .
C7 C 0.4391(5) 0.7159(4) 0.7007(3) 0.0439(9) Uani 1 1 d . .
H7 H 0.3725 0.7120 0.7616 0.053 Uiso 1 1 calc R .
C8 C 0.3604(5) 0.7913(3) 0.4540(2) 0.0394(8) Uani 1 1 d . .
C9 C 0.1947(5) 0.7520(4) 0.4730(3) 0.0436(9) Uani 1 1 d . .
C10 C 0.3102(5) 0.9350(3) 0.4460(3) 0.0412(8) Uani 1 1 d . .
C11 C 0.4779(5) 0.7345(3) 0.3620(2) 0.0359(8) Uani 1 1 d . .
C12 C 0.5799(5) 0.6114(3) 0.3619(2) 0.0383(8) Uani 1 1 d . .
H12 H 0.5821 0.5653 0.4183 0.046 Uiso 1 1 calc R .
C13 C 0.6789(5) 0.5555(4) 0.2787(3) 0.0474(9) Uani 1 1 d . .
H13 H 0.7501 0.4736 0.2807 0.057 Uiso 1 1 calc R .
C14 C 0.6743(5) 0.6178(3) 0.1943(3) 0.0408(8) Uani 1 1 d . .
C15 C 0.5686(5) 0.7387(4) 0.1942(2) 0.0448(10) Uani 1 1 d . .
H15 H 0.5586 0.7817 0.1373 0.054 Uiso 1 1 calc R .
C16 C 0.4760(5) 0.7987(3) 0.2769(3) 0.0428(9) Uani 1 1 d . .
H16 H 0.4125 0.8825 0.2746 0.051 Uiso 1 1 calc R .
C17 C 0.7803(4) 0.5561(3) 0.1047(3) 0.0359(8) Uani 1 1 d . .
C18 C 0.7363(5) 0.3656(4) 0.9634(3) 0.0426(9) Uani 1 1 d . .
H18 H 0.6650 0.4141 1.0133 0.051 Uiso 1 1 calc R .
C19 C 0.9289(5) 0.3476(4) 0.8221(3) 0.0437(9) Uani 1 1 d . .
H19 H 0.9939 0.3827 0.7710 0.052 Uiso 1 1 calc R .
C20 C 0.9375(5) 0.2250(4) 0.8199(3) 0.0433(9) Uani 1 1 d . .
H20 H 1.0089 0.1789 0.7688 0.052 Uiso 1 1 calc R .
C21 C 0.8402(5) 0.1694(3) 0.8934(2) 0.0355(8) Uani 1 1 d . .
C22 C 0.7351(4) 0.2451(3) 0.9668(3) 0.0375(8) Uani 1 1 d . .
H22 H 0.6648 0.2135 1.0176 0.045 Uiso 1 1 calc R .
C23 C 0.8584(18) 0.0344(15) 0.8996(10) 0.049 Uani 0.48 1 d P 1
C24 C 0.8919(10) -0.0260(7) 0.8070(5) 0.040 Uani 0.48 1 d P 1
H24A H 0.9080 0.0185 0.7499 0.048 Uiso 0.48(3) 1 calc PR 1
C25 C 0.8966(10) -0.1445(8) 0.8125(6) 0.045 Uani 0.48 1 d P 1
H25A H 0.9356 -0.1843 0.7563 0.055 Uiso 0.48(3) 1 calc PR 1
C26 C 0.8335(10) -0.1577(7) 0.9709(6) 0.042 Uani 0.48 1 d P 1
H26A H 0.8255 -0.2044 1.0273 0.050 Uiso 0.48(3) 1 calc PR 1
C27 C 0.8270(9) -0.0352(7) 0.9724(5) 0.035 Uani 0.48 1 d P 1
H27A H 0.7977 -0.0008 1.0303 0.042 Uiso 0.48(3) 1 calc PR 1
C23' C 0.8394(16) 0.0388(13) 0.8882(8) 0.045 Uani 0.52 1 d P 2
C24' C 0.9709(10) -0.0522(7) 0.8466(6) 0.048 Uani 0.52 1 d P 2
H24B H 1.0714 -0.0333 0.8114 0.058 Uiso 0.52(3) 1 calc PR 2
C25' C 0.9679(10) -0.1770(7) 0.8526(5) 0.045 Uani 0.52 1 d P 2
H25B H 1.0648 -0.2350 0.8188 0.054 Uiso 0.52(3) 1 calc PR 2
C26' C 0.7031(10) -0.1273(7) 0.9396(5) 0.044 Uani 0.52 1 d P 2
H26B H 0.6043 -0.1525 0.9686 0.053 Uiso 0.52(3) 1 calc PR 2
C27' C 0.6982(10) -0.0046(7) 0.9399(5) 0.049 Uani 0.52 1 d P 2
H27B H 0.5998 0.0509 0.9749 0.059 Uiso 0.52(3) 1 calc PR 2
F1 F 0.2242(3) 0.6317(2) 0.49936(14) 0.0414(5) Uani 1 1 d . .
F2 F 0.0634(2) 0.81496(19) 0.53774(14) 0.0434(5) Uani 1 1 d . .
F3 F 0.1330(3) 0.7667(2) 0.39599(15) 0.0443(5) Uani 1 1 d . .
F4 F 0.2347(3) 0.9860(2) 0.52821(15) 0.0515(6) Uani 1 1 d . .
F5 F 0.2022(3) 0.9849(2) 0.39152(16) 0.0504(6) Uani 1 1 d . .
F6 F 0.4535(3) 0.97192(19) 0.41216(14) 0.0428(5) Uani 1 1 d . .
N1 N 0.8324(4) 0.4199(3) 0.8935(2) 0.0420(7) Uani 1 1 d . .
N2 N 0.851(3) -0.216(2) 0.8910(15) 0.048 Uani 0.50 1 d P 1
N2' N 0.853(3) -0.212(2) 0.8967(15) 0.048 Uani 0.50 1 d P 2
Ni1 Ni 0.84432(6) 0.60064(5) 0.89528(3) 0.04062(16) Uani 1 1 d . .
O1 O 0.8653(3) 0.6218(2) 0.75006(16) 0.0352(5) Uani 1 1 d . .
O2 O 0.6096(3) 0.6686(2) 0.84853(18) 0.0436(6) Uani 1 1 d . .
O3 O 0.8967(3) 0.4564(2) 0.10721(18) 0.0428(6) Uani 1 1 d . .
O4 O 0.7357(3) 0.6150(3) 0.03226(18) 0.0461(6) Uani 1 1 d . .

loop_
_atom_site_aniso_label
_atom_site_aniso_U_11
_atom_site_aniso_U_22
_atom_site_aniso_U_33
_atom_site_aniso_U_23
_atom_site_aniso_U_13
_atom_site_aniso_U_12
C1 0.043(2) 0.0308(18) 0.0331(18) -0.0077(14) -0.0082(15) -0.0136(15)
C2 0.0403(18) 0.0286(18) 0.0341(18) -0.0024(14) -0.0120(15) -0.0125(14)
C3 0.0377(19) 0.050(2) 0.0354(19) -0.0059(16) -0.0069(15) -0.0077(16)
C4 0.041(2) 0.052(2) 0.038(2) -0.0031(17) -0.0063(16) -0.0127(17)
C5 0.0358(18) 0.0306(18) 0.0397(19) -0.0019(15) -0.0048(15) -0.0063(14)
C6 0.0370(19) 0.047(2) 0.037(2) -0.0023(16) -0.0096(16) -0.0039(16)
C7 0.041(2) 0.051(2) 0.037(2) -0.0063(17) -0.0053(16) -0.0118(17)
C8 0.042(2) 0.035(2) 0.0314(18) -0.0040(14) -0.0049(15) -0.0003(15)
C9 0.042(2) 0.040(2) 0.045(2) -0.0115(17) -0.0121(17) -0.0006(16)
C10 0.0368(19) 0.040(2) 0.043(2) -0.0082(16) -0.0144(16) 0.0013(16)
C11 0.0400(18) 0.0315(18) 0.0293(17) -0.0046(14) -0.0105(14) 0.0025(14)
C12 0.0428(19) 0.0344(19) 0.0307(18) 0.0009(14) -0.0065(15) -0.0043(15)
C13 0.044(2) 0.038(2) 0.047(2) -0.0044(17) -0.0084(18) 0.0046(16)
C14 0.044(2) 0.0324(19) 0.046(2) 0.0005(16) -0.0165(17) -0.0073(15)
C15 0.0387(19) 0.049(2) 0.0277(18) 0.0018(15) -0.0088(15) 0.0139(16)
C16 0.041(2) 0.0304(19) 0.041(2) -0.0056(15) -0.0121(16) 0.0149(15)
C17 0.0359(18) 0.0313(19) 0.041(2) -0.0066(15) -0.0049(15) -0.0124(15)
C18 0.048(2) 0.042(2) 0.0352(19) -0.0050(16) -0.0040(16) -0.0121(17)
C19 0.050(2) 0.042(2) 0.0343(19) 0.0009(16) 0.0013(17) -0.0187(17)
C20 0.044(2) 0.040(2) 0.042(2) -0.0109(16) -0.0030(17) -0.0098(16)
C21 0.050(2) 0.0256(18) 0.0377(19) 0.0051(14) -0.0176(16) -0.0168(15)
C22 0.0373(18) 0.033(2) 0.041(2) -0.0013(15) -0.0069(15) -0.0111(15)
C23 0.045 0.050 0.052 0.005 -0.013 -0.014
C24 0.050 0.042 0.031 -0.012 -0.008 -0.014
C25 0.042 0.045 0.048 0.011 -0.012 -0.015
C26 0.042 0.042 0.050 -0.019 -0.015 -0.012
C27 0.043 0.033 0.032 0.006 -0.014 -0.014
C23' 0.045 0.049 0.042 0.005 -0.013 -0.014
C24' 0.048 0.045 0.045 -0.012 0.005 -0.014
C25' 0.048 0.034 0.044 -0.013 -0.009 0.002
C26' 0.047 0.044 0.042 0.009 -0.013 -0.014
C27' 0.040 0.050 0.045 -0.011 -0.014 0.013
F1 0.0405(11) 0.0480(13) 0.0395(12) -0.0061(9) -0.0145(9) -0.0126(9)
F2 0.0362(11) 0.0426(12) 0.0441(12) -0.0162(9) -0.0069(9) 0.0018(9)
F3 0.0490(12) 0.0443(12) 0.0455(12) -0.0148(9) -0.0155(10) -0.0135(9)
F4 0.0459(12) 0.0427(13) 0.0499(13) -0.0113(10) -0.0152(10) 0.0161(10)
F5 0.0405(12) 0.0428(12) 0.0531(13) -0.0080(10) -0.0151(10) 0.0138(9)
F6 0.0505(12) 0.0401(12) 0.0433(12) 0.0011(9) -0.0191(10) -0.0153(9)
N1 0.0465(17) 0.0366(17) 0.0392(17) -0.0065(13) -0.0083(14) -0.0068(14)
N2 0.050 0.048 0.047 -0.008 -0.015 -0.009
N2' 0.050 0.048 0.047 -0.008 -0.015 -0.009
Ni1 0.0414(3) 0.0366(3) 0.0424(3) -0.0028(2) -0.0122(2) -0.0071(2)
O1 0.0387(13) 0.0306(13) 0.0371(13) -0.0008(10) -0.0135(11) -0.0078(10)
O2 0.0442(14) 0.0423(15) 0.0424(15) -0.0058(11) -0.0113(12) -0.0079(11)
O3 0.0343(13) 0.0431(15) 0.0425(14) -0.0133(11) -0.0049(11) 0.0012(11)
O4 0.0446(15) 0.0448(15) 0.0428(15) -0.0019(12) -0.0083(12) -0.0061(12)

loop_
_atom_type_symbol
_atom_type_description
_atom_type_scat_dispersion_real
_atom_type_scat_dispersion_imag
_atom_type_scat_source
C C 0.0033 0.0016 'International Tables Vol C Tables 4.2.6.8 and 6.1.1.4'
F F 0.0171 0.0103 'International Tables Vol C Tables 4.2.6.8 and 6.1.1.4'
N N 0.0061 0.0033 'International Tables Vol C Tables 4.2.6.8 and 6.1.1.4'
Ni Ni 0.3393 1.1124 'International Tables Vol C Tables 4.2.6.8 and 6.1.1.4'
O O 0.0106 0.0060 'International Tables Vol C Tables 4.2.6.8 and 6.1.1.4'
H H 0.0000 0.0000 'International Tables Vol C Tables 4.2.6.8 and 6.1.1.4'

loop_
_geom_angle_atom_site_label_1
_geom_angle_atom_site_label_2
_geom_angle_atom_site_label_3
_geom_angle
_geom_angle_site_symmetry_1
_geom_angle_site_symmetry_3
O2 C1 O1 120.5(3) . .
O2 C1 C2 120.1(3) . .
O1 C1 C2 119.4(3) . .
C7 C2 C3 117.8(3) . .
C7 C2 C1 120.4(3) . .
C3 C2 C1 121.7(3) . .
C4 C3 C2 121.1(4) . .
C4 C3 H3 119.5 . .
C2 C3 H3 119.5 . .
C3 C4 C5 121.2(4) . .
C3 C4 H4 119.4 . .
C5 C4 H4 119.4 . .
C4 C5 C6 117.7(3) . .
C4 C5 C8 121.0(3) . .
C6 C5 C8 121.2(3) . .
C5 C6 C7 120.4(3) . .
C5 C6 H6 119.8 . .
C7 C6 H6 119.8 . .
C2 C7 C6 121.8(4) . .
C2 C7 H7 119.1 . .
C6 C7 H7 119.1 . .
C9 C8 C11 106.8(3) . .
C9 C8 C10 108.6(3) . .
C11 C8 C10 111.2(3) . .
C9 C8 C5 111.9(3) . .
C11 C8 C5 112.7(3) . .
C10 C8 C5 105.6(3) . .
F2 C9 F1 107.2(3) . .
F2 C9 F3 105.6(3) . .
F1 C9 F3 106.0(3) . .
F2 C9 C8 114.6(3) . .
F1 C9 C8 111.3(3) . .
F3 C9 C8 111.6(3) . .
F5 C10 F4 106.7(3) . .
F5 C10 F6 107.9(3) . .
F4 C10 F6 106.0(3) . .
F5 C10 C8 113.3(3) . .
F4 C10 C8 112.5(3) . .
F6 C10 C8 110.0(3) . .
C16 C11 C12 117.7(3) . .
C16 C11 C8 122.3(3) . .
C12 C11 C8 119.8(3) . .
C11 C12 C13 120.9(3) . .
C11 C12 H12 119.6 . .
C13 C12 H12 119.6 . .
C14 C13 C12 121.6(3) . .
C14 C13 H13 119.2 . .
C12 C13 H13 119.2 . .
C13 C14 C15 117.5(3) . .
C13 C14 C17 121.2(3) . .
C15 C14 C17 121.3(3) . .
C14 C15 C16 121.8(3) . .
C14 C15 H15 119.1 . .
C16 C15 H15 119.1 . .
C11 C16 C15 120.4(3) . .
C11 C16 H16 119.8 . .
C15 C16 H16 119.8 . .
O3 C17 O4 126.7(3) . .
O3 C17 C14 119.6(3) . .
O4 C17 C14 113.8(3) . .
N1 C18 C22 124.9(3) . .
N1 C18 H18 117.5 . .
C22 C18 H18 117.5 . .
N1 C19 C20 123.8(3) . .
N1 C19 H19 118.1 . .
C20 C19 H19 118.1 . .
C19 C20 C21 120.2(3) . .
C19 C20 H20 119.9 . .
C21 C20 H20 119.9 . .
C20 C21 C22 116.3(3) . .
C20 C21 C23 122.6(7) . .
C22 C21 C23 120.8(7) . .
C20 C21 C23' 120.3(6) . .
C22 C21 C23' 123.1(6) . .
C23 C21 C23' 9.7(6) . .
C18 C22 C21 119.3(3) . .
C18 C22 H22 120.3 . .
C21 C22 H22 120.3 . .
C27 C23 C21 128.4(12) . .
C27 C23 C24 114.8(12) . .
C21 C23 C24 116.1(9) . .
C25 C24 C23 116.4(9) . .
C25 C24 H24A 121.8 . .
C23 C24 H24A 121.8 . .
C24 C25 N2 128.0(11) . .
C24 C25 H25A 116.0 . .
N2 C25 H25A 116.0 . .
C27 C26 N2 124.1(14) . .
C27 C26 H26A 117.9 . .
N2 C26 H26A 117.9 . .
C23 C27 C26 124.3(10) . .
C23 C27 H27A 117.9 . .
C26 C27 H27A 117.9 . .
C24' C23' C27' 111.6(11) . .
C24' C23' C21 126.3(11) . .
C27' C23' C21 121.6(10) . .
C23' C24' C25' 123.5(9) . .
C23' C24' H24B 118.2 . .
C25' C24' H24B 118.2 . .
N2' C25' C24' 124.0(13) . .
N2' C25' H25B 118.0 . .
C24' C25' H25B 118.0 . .
N2' C26' C27' 119.7(13) . .
N2' C26' H26B 120.2 . .
C27' C26' H26B 120.2 . .
C26' C27' C23' 121.3(8) . .
C26' C27' H27B 119.4 . .
C23' C27' H27B 119.4 . .
C19 N1 C18 115.3(3) . .
C19 N1 Ni1 120.9(3) . .
C18 N1 Ni1 123.7(2) . .
C25 N2 C26 110.9(17) . .
C25 N2 Ni1 126.5(11) . 1_545
C26 N2 Ni1 122.0(17) . 1_545
C25' N2' C26' 119(2) . .
C25' N2' Ni1 122.9(16) . 1_545
C26' N2' Ni1 116.8(16) . 1_545
O4 Ni1 O3 101.66(11) 1_556 2_766
O4 Ni1 N1 94.05(12) 1_556 .
O3 Ni1 N1 93.37(11) 2_766 .
O4 Ni1 N2 88.0(6) 1_556 1_565
O3 Ni1 N2 88.3(7) 2_766 1_565
N1 Ni1 N2 177.1(6) . 1_565
O4 Ni1 O1 159.29(10) 1_556 .
O3 Ni1 O1 98.48(10) 2_766 .
N1 Ni1 O1 89.52(11) . .
N2 Ni1 O1 87.8(6) 1_565 .
O4 Ni1 O2 97.51(10) 1_556 .
O3 Ni1 O2 160.43(11) 2_766 .
N1 Ni1 O2 89.14(11) . .
N2 Ni1 O2 88.5(7) 1_565 .
O1 Ni1 O2 62.11(10) . .
O4 Ni1 N2' 86.0(6) 1_556 1_565
O3 Ni1 N2' 87.5(7) 2_766 1_565
N1 Ni1 N2' 179.2(7) . 1_565
N2 Ni1 N2' 2.4(11) 1_565 1_565
O1 Ni1 N2' 90.2(6) . 1_565
O2 Ni1 N2' 90.0(6) . 1_565
C1 O1 Ni1 89.0(2) . .
C1 O2 Ni1 88.4(2) . .
C17 O3 Ni1 137.7(2) . 2_766
C17 O4 Ni1 133.5(2) . 1_554

loop_
_geom_bond_atom_site_label_1
_geom_bond_atom_site_label_2
_geom_bond_distance
_geom_bond_site_symmetry_2
C1 O2 1.255(4) .
C1 O1 1.257(4) .
C1 C2 1.496(5) .
C2 C7 1.359(5) .
C2 C3 1.382(5) .
C3 C4 1.373(5) .
C3 H3 0.9300 .
C4 C5 1.381(5) .
C4 H4 0.9300 .
C5 C6 1.383(5) .
C5 C8 1.554(5) .
C6 C7 1.385(5) .
C6 H6 0.9300 .
C7 H7 0.9300 .
C8 C9 1.519(5) .
C8 C11 1.533(5) .
C8 C10 1.542(5) .
C9 F2 1.321(4) .
C9 F1 1.330(4) .
C9 F3 1.344(4) .
C10 F5 1.314(4) .
C10 F4 1.326(4) .
C10 F6 1.333(4) .
C11 C16 1.377(5) .
C11 C12 1.384(5) .
C12 C13 1.390(5) .
C12 H12 0.9300 .
C13 C14 1.363(5) .
C13 H13 0.9300 .
C14 C15 1.373(5) .
C14 C17 1.502(5) .
C15 C16 1.393(5) .
C15 H15 0.9300 .
C16 H16 0.9300 .
C17 O3 1.236(4) .
C17 O4 1.271(4) .
C18 N1 1.340(5) .
C18 C22 1.360(5) .
C18 H18 0.9300 .
C19 N1 1.337(5) .
C19 C20 1.369(5) .
C19 H19 0.9300 .
C20 C21 1.384(5) .
C20 H20 0.9300 .
C21 C22 1.394(5) .
C21 C23 1.479(16) .
C21 C23' 1.489(15) .
C22 H22 0.9300 .
C23 C27 1.273(16) .
C23 C24 1.533(16) .
C24 C25 1.320(11) .
C24 H24A 0.9300 .
C25 N2 1.37(3) .
C25 H25A 0.9300 .
C26 C27 1.370(10) .
C26 N2 1.382(18) .
C26 H26A 0.9300 .
C27 H27A 0.9300 .
C23' C24' 1.314(16) .
C23' C27' 1.409(16) .
C24' C25' 1.409(11) .
C24' H24B 0.9300 .
C25' N2' 1.15(3) .
C25' H25B 0.9300 .
C26' N2' 1.36(3) .
C26' C27' 1.375(11) .
C26' H26B 0.9300 .
C27' H27B 0.9300 .
N1 Ni1 2.079(3) .
N2 Ni1 2.08(2) 1_545
N2' Ni1 2.15(2) 1_545
Ni1 O4 1.999(3) 1_556
Ni1 O3 2.029(2) 2_766
Ni1 N2 2.08(2) 1_565
Ni1 O1 2.106(2) .
Ni1 O2 2.121(3) .
Ni1 N2' 2.15(2) 1_565
O3 Ni1 2.029(2) 2_766
O4 Ni1 1.999(3) 1_554

loop_
_geom_torsion_atom_site_label_1
_geom_torsion_atom_site_label_2
_geom_torsion_atom_site_label_3
_geom_torsion_atom_site_label_4
_geom_torsion
_geom_torsion_site_symmetry_1
_geom_torsion_site_symmetry_4
O2 C1 C2 C7 -10.5(5) . .
O1 C1 C2 C7 171.2(3) . .
O2 C1 C2 C3 171.0(3) . .
O1 C1 C2 C3 -7.3(5) . .
C7 C2 C3 C4 1.1(6) . .
C1 C2 C3 C4 179.6(3) . .
C2 C3 C4 C5 -2.0(6) . .
C3 C4 C5 C6 1.9(6) . .
C3 C4 C5 C8 177.8(3) . .
C4 C5 C6 C7 -1.0(6) . .
C8 C5 C6 C7 -176.9(3) . .
C3 C2 C7 C6 -0.3(6) . .
C1 C2 C7 C6 -178.8(3) . .
C5 C6 C7 C2 0.2(6) . .
C4 C5 C8 C9 152.6(3) . .
C6 C5 C8 C9 -31.7(5) . .
C4 C5 C8 C11 32.2(5) . .
C6 C5 C8 C11 -152.0(4) . .
C4 C5 C8 C10 -89.4(4) . .
C6 C5 C8 C10 86.4(4) . .
C11 C8 C9 F2 -165.5(3) . .
C10 C8 C9 F2 -45.4(4) . .
C5 C8 C9 F2 70.8(4) . .
C11 C8 C9 F1 72.7(3) . .
C10 C8 C9 F1 -167.3(3) . .
C5 C8 C9 F1 -51.0(4) . .
C11 C8 C9 F3 -45.5(4) . .
C10 C8 C9 F3 74.5(3) . .
C5 C8 C9 F3 -169.3(3) . .
C9 C8 C10 F5 -47.5(4) . .
C11 C8 C10 F5 69.8(4) . .
C5 C8 C10 F5 -167.7(3) . .
C9 C8 C10 F4 73.7(4) . .
C11 C8 C10 F4 -169.0(3) . .
C5 C8 C10 F4 -46.5(4) . .
C9 C8 C10 F6 -168.3(3) . .
C11 C8 C10 F6 -51.1(4) . .
C5 C8 C10 F6 71.5(3) . .
C9 C8 C11 C16 93.1(4) . .
C10 C8 C11 C16 -25.3(5) . .
C5 C8 C11 C16 -143.7(4) . .
C9 C8 C11 C12 -81.6(4) . .
C10 C8 C11 C12 160.1(3) . .
C5 C8 C11 C12 41.7(5) . .
C16 C11 C12 C13 1.0(6) . .
C8 C11 C12 C13 175.9(4) . .
C11 C12 C13 C14 -2.6(6) . .
C12 C13 C14 C15 0.4(6) . .
C12 C13 C14 C17 -179.3(4) . .
C13 C14 C15 C16 3.3(6) . .
C17 C14 C15 C16 -177.0(4) . .
C12 C11 C16 C15 2.6(6) . .
C8 C11 C16 C15 -172.2(4) . .
C14 C15 C16 C11 -4.9(6) . .
C13 C14 C17 O3 -13.1(6) . .
C15 C14 C17 O3 167.2(4) . .
C13 C14 C17 O4 166.0(4) . .
C15 C14 C17 O4 -13.7(5) . .
N1 C19 C20 C21 1.3(6) . .
C19 C20 C21 C22 0.7(5) . .
C19 C20 C21 C23 -173.3(6) . .
C19 C20 C21 C23' 175.6(5) . .
N1 C18 C22 C21 0.1(6) . .
C20 C21 C22 C18 -1.4(5) . .
C23 C21 C22 C18 172.8(6) . .
C23' C21 C22 C18 -176.1(5) . .
C20 C21 C23 C27 154.0(10) . .
C22 C21 C23 C27 -19.7(14) . .
C23' C21 C23 C27 -126(7) . .
C20 C21 C23 C24 -36.3(11) . .
C22 C21 C23 C24 149.9(7) . .
C23' C21 C23 C24 43(6) . .
C27 C23 C24 C25 -4.5(14) . .
C21 C23 C24 C25 -175.6(8) . .
C23 C24 C25 N2 10.1(19) . .
C21 C23 C27 C26 174.2(8) . .
C24 C23 C27 C26 4.4(15) . .
N2 C26 C27 C23 -9.3(18) . .
C20 C21 C23' C24' 34.0(11) . .
C22 C21 C23' C24' -151.5(8) . .
C23 C21 C23' C24' -72(6) . .
C20 C21 C23' C27' -154.7(7) . .
C22 C21 C23' C27' 19.8(10) . .
C23 C21 C23' C27' 99(7) . .
C27' C23' C24' C25' 1.0(13) . .
C21 C23' C24' C25' 173.0(8) . .
C23' C24' C25' N2' -2.7(18) . .
N2' C26' C27' C23' 6.8(15) . .
C24' C23' C27' C26' -3.2(12) . .
C21 C23' C27' C26' -175.7(7) . .
C20 C19 N1 C18 -2.5(6) . .
C20 C19 N1 Ni1 174.8(3) . .
C22 C18 N1 C19 1.8(6) . .
C22 C18 N1 Ni1 -175.4(3) . .
C24 C25 N2 C26 -13(3) . .
C24 C25 N2 Ni1 175.4(10) . 1_545
C27 C26 N2 C25 12(2) . .
C27 C26 N2 Ni1 -176.1(10) . 1_545
C24' C25' N2' C26' 6(2) . .
C24' C25' N2' Ni1 174.9(9) . 1_545
C27' C26' N2' C25' -8(2) . .
C27' C26' N2' Ni1 -177.6(8) . 1_545
C19 N1 Ni1 O4 -162.8(3) . 1_556
C18 N1 Ni1 O4 14.2(3) . 1_556
C19 N1 Ni1 O3 -60.9(3) . 2_766
C18 N1 Ni1 O3 116.2(3) . 2_766
C19 N1 Ni1 N2 64(15) . 1_565
C18 N1 Ni1 N2 -119(15) . 1_565
C19 N1 Ni1 O1 37.6(3) . .
C18 N1 Ni1 O1 -145.3(3) . .
C19 N1 Ni1 O2 99.7(3) . .
C18 N1 Ni1 O2 -83.2(3) . .
C19 N1 Ni1 N2' 106(45) . 1_565
C18 N1 Ni1 N2' -76(45) . 1_565
O2 C1 O1 Ni1 2.1(3) . .
C2 C1 O1 Ni1 -179.6(3) . .
O4 Ni1 O1 C1 -12.2(4) 1_556 .
O3 Ni1 O1 C1 -178.59(19) 2_766 .
N1 Ni1 O1 C1 88.1(2) . .
N2 Ni1 O1 C1 -90.6(7) 1_565 .
O2 Ni1 O1 C1 -1.20(18) . .
N2' Ni1 O1 C1 -91.1(7) 1_565 .
O1 C1 O2 Ni1 -2.1(3) . .
C2 C1 O2 Ni1 179.7(3) . .
O4 Ni1 O2 C1 177.3(2) 1_556 .
O3 Ni1 O2 C1 8.9(4) 2_766 .
N1 Ni1 O2 C1 -88.7(2) . .
N2 Ni1 O2 C1 89.6(7) 1_565 .
O1 Ni1 O2 C1 1.20(18) . .
N2' Ni1 O2 C1 91.4(7) 1_565 .
O4 C17 O3 Ni1 91.9(5) . 2_766
C14 C17 O3 Ni1 -89.1(4) . 2_766
O3 C17 O4 Ni1 -12.9(6) . 1_554
C14 C17 O4 Ni1 168.1(2) . 1_554
